data_7107621
loop_
_publ_author_name
'Muhammad Usman Anwar'
'Laurence Kenneth Thompson'
'Louise Nicole Dawe'
'Fatemah Habib'
'Muralee Murugesu'

_publ_section_title
;
 Predictable self-assembled [2 ? 2] Ln(III)4 square grids (Ln = Dy,Tb)-SMM
 behaviour in a new lanthanide cluster motif
;
_journal_name_full Chem.Commun.
_journal_page_first 4576
_journal_paper_doi 10.1039/c2cc17546k
_journal_volume 48
_journal_year 2012
_chemical_formula_moiety 'C60 H59 N36 O5 Tb4, C2 H3 N, N O3, 2(H2 O)'
_chemical_formula_sum 'C62 H66 N38 O10 Tb4'
_chemical_formula_weight 2139.15
_chemical_name_systematic
;
?
;
_space_group_IT_number 14
_symmetry_cell_setting monoclinic
_symmetry_Int_Tables_number 14
_symmetry_space_group_name_Hall '-P 2ybc'
_symmetry_space_group_name_H-M 'P 1 21/c 1'
_atom_sites_solution_hydrogens geom
_atom_sites_solution_primary direct
_atom_sites_solution_secondary difmap
_audit_creation_method SHELXL-97
_cell_angle_alpha 90.00
_cell_angle_beta 128.219(3)
_cell_angle_gamma 90.00
_cell_formula_units_Z 4
_cell_length_a 17.275(3)
_cell_length_b 20.969(4)
_cell_length_c 26.506(5)
_cell_measurement_reflns_used 23327
_cell_measurement_temperature 163(2)
_cell_measurement_theta_max 29.9
_cell_measurement_theta_min 1.4
_cell_volume 7543(2)
_computing_cell_refinement 'CrystalClear-SM Expert 2.0 r4 (Rigaku, 2009)'
_computing_data_collection 'CrystalClear-SM Expert 2.0 r4 (Rigaku, 2009)'
_computing_data_reduction 'CrystalClear-SM Expert 2.0 r4 (Rigaku, 2009)'
_computing_molecular_graphics 'CrystalStructure 4.0'
_computing_publication_material 'CrystalStructure 4.0 (Rigaku, 2010)'
_computing_structure_refinement 'SHELXL-97: Acta Cryst.2008, A64, 112-122'
_computing_structure_solution 'SHELXS-97: Acta Cryst.2008, A64, 112-122'
_diffrn_ambient_temperature 163(2)
_diffrn_detector_area_resol_mean 14.63
_diffrn_measured_fraction_theta_full 0.999
_diffrn_measured_fraction_theta_max 0.999
_diffrn_measurement_device_type 'Rigaku Saturn'
_diffrn_measurement_method \w
_diffrn_radiation_monochromator 'graphite - Rigaku SHINE'
_diffrn_radiation_source 'fine-focus sealed tube'
_diffrn_radiation_type MoK\a
_diffrn_radiation_wavelength 0.71075
_diffrn_reflns_av_R_equivalents 0.0720
_diffrn_reflns_av_sigmaI/netI 0.0419
_diffrn_reflns_limit_h_max 21
_diffrn_reflns_limit_h_min -21
_diffrn_reflns_limit_k_max 26
_diffrn_reflns_limit_k_min -26
_diffrn_reflns_limit_l_max 32
_diffrn_reflns_limit_l_min -33
_diffrn_reflns_number 97349
_diffrn_reflns_theta_full 26.50
_diffrn_reflns_theta_max 26.50
_diffrn_reflns_theta_min 2.52
_exptl_absorpt_coefficient_mu 3.787
_exptl_absorpt_correction_T_max 0.796
_exptl_absorpt_correction_T_min 0.583
_exptl_absorpt_correction_type numerical
_exptl_absorpt_process_details 'T. Higashi, 2000'
_exptl_crystal_colour Red
_exptl_crystal_density_diffrn 1.884
_exptl_crystal_density_method 'not measured'
_exptl_crystal_description Irregular
_exptl_crystal_F_000 4176
_exptl_crystal_size_max 0.20
_exptl_crystal_size_mid 0.14
_exptl_crystal_size_min 0.12
_refine_diff_density_max 3.045
_refine_diff_density_min -2.944
_refine_diff_density_rms 0.194
_refine_ls_extinction_method none
_refine_ls_goodness_of_fit_ref 1.095
_refine_ls_hydrogen_treatment constr
_refine_ls_matrix_type full
_refine_ls_number_parameters 1046
_refine_ls_number_reflns 15622
_refine_ls_number_restraints 36
_refine_ls_restrained_S_all 1.100
_refine_ls_R_factor_all 0.0666
_refine_ls_R_factor_gt 0.0635
_refine_ls_shift/su_max 0.001
_refine_ls_shift/su_mean 0.000
_refine_ls_structure_factor_coef Fsqd
_refine_ls_weighting_details 'calc w=1/[\s^2^(Fo^2^)+(0.1029P)^2^+39.4242P] where P=(Fo^2^+2Fc^2^)/3'
_refine_ls_weighting_scheme calc
_refine_ls_wR_factor_gt 0.1815
_refine_ls_wR_factor_ref 0.1859
_reflns_number_gt 14814
_reflns_number_total 15622
_reflns_threshold_expression >2sigma(I)
_cod_data_source_file c2cc17546k.txt
_cod_data_source_block 3
_cod_database_code 7107621

loop_
_symmetry_equiv_pos_as_xyz
'x, y, z'
'-x, y+1/2, -z+1/2'
'-x, -y, -z'
'x, -y-1/2, z-1/2'

loop_
_atom_site_label
_atom_site_type_symbol
_atom_site_fract_x
_atom_site_fract_y
_atom_site_fract_z
_atom_site_U_iso_or_equiv
_atom_site_adp_type
_atom_site_occupancy
_atom_site_symmetry_multiplicity
_atom_site_calc_flag
_atom_site_refinement_flags
_atom_site_disorder_assembly
_atom_site_disorder_group
Tb1 Tb 0.32241(3) 0.330451(17) 0.081686(16) 0.03882(11) Uani 1 1 d . . .
Tb2 Tb 0.53284(3) 0.29809(2) 0.082004(19) 0.04818(13) Uani 1 1 d . . .
Tb3 Tb 0.48814(2) 0.407345(16) 0.241394(16) 0.03524(11) Uani 1 1 d . . .
Tb4 Tb 0.69763(3) 0.371423(17) 0.242273(16) 0.03729(11) Uani 1 1 d . . .
O1 O 0.3818(4) 0.3447(3) 0.0244(3) 0.0448(12) Uani 1 1 d . . .
O2 O 0.6204(4) 0.4536(2) 0.2543(3) 0.0387(11) Uani 1 1 d . . .
O3 O 0.3680(4) 0.3287(2) 0.1841(2) 0.0401(11) Uani 1 1 d . . .
O4 O 0.6664(4) 0.2801(2) 0.1850(2) 0.0391(11) Uani 1 1 d . . .
O5 O 0.5077(4) 0.3561(3) 0.1623(3) 0.0621(17) Uani 1 1 d . . .
O6 O 0.0601(16) 0.2287(10) 0.1281(10) 0.225(7) Uani 1 1 d DU . .
O7 O 0.1403(14) 0.3150(9) 0.2057(9) 0.191(6) Uani 1 1 d DU . .
O8 O 0.1459(14) 0.2303(9) 0.2515(10) 0.210(6) Uani 1 1 d DU . .
O9 O 0.3137(6) 0.1666(3) 0.2803(5) 0.079(2) Uani 1 1 d . . .
O10 O 0.9474(13) 0.1405(8) 0.2910(14) 0.186(14) Uani 0.66(2) 1 d P A 1
O11 O 0.971(2) 0.1822(13) 0.2270(17) 0.132(17) Uani 0.34(2) 1 d P A 2
N1 N 0.1568(5) 0.3712(3) 0.0472(3) 0.0452(15) Uani 1 1 d . . .
N2 N 0.2259(5) 0.4033(3) -0.0146(3) 0.0436(14) Uani 1 1 d . . .
N3 N 0.2683(5) 0.4201(3) -0.0424(3) 0.0506(16) Uani 1 1 d . . .
H3 H 0.2428 0.4486 -0.0734 0.061 Uiso 1 1 calc R . .
N4 N 0.4002(6) 0.4026(4) -0.0405(3) 0.0518(17) Uani 1 1 d . . .
N5 N 0.4868(5) 0.3683(3) -0.0103(3) 0.0477(16) Uani 1 1 d . . .
N6 N 0.6515(6) 0.3004(4) 0.0535(3) 0.0517(17) Uani 1 1 d . . .
N7 N 0.3575(5) 0.4652(3) 0.2376(3) 0.0461(15) Uani 1 1 d . . .
N8 N 0.4940(4) 0.5266(3) 0.2417(3) 0.0387(13) Uani 1 1 d . . .
N9 N 0.5660(5) 0.5577(3) 0.2407(3) 0.0439(14) Uani 1 1 d . . .
N10 N 0.6986(5) 0.5340(3) 0.2450(4) 0.0499(16) Uani 1 1 d . . .
H10 H 0.7099 0.5745 0.2432 0.060 Uiso 1 1 calc R . .
N11 N 0.7528(5) 0.4860(3) 0.2458(3) 0.0412(13) Uani 1 1 d . . .
N12 N 0.8414(5) 0.3863(3) 0.2396(3) 0.0466(15) Uani 1 1 d . . .
N13 N 0.2006(5) 0.2510(3) -0.0064(3) 0.0487(16) Uani 1 1 d . . .
N14 N 0.2663(5) 0.2362(3) 0.1117(3) 0.0427(14) Uani 1 1 d . . .
N15 N 0.3067(5) 0.2306(3) 0.1751(3) 0.0465(15) Uani 1 1 d . . .
H15 H 0.2963 0.1974 0.1905 0.056 Uiso 1 1 calc R . .
N16 N 0.4112(5) 0.2751(3) 0.2744(3) 0.0446(14) Uani 1 1 d . . .
N17 N 0.4670(4) 0.3293(3) 0.3049(3) 0.0397(13) Uani 1 1 d . . .
N18 N 0.5811(5) 0.4311(3) 0.3610(3) 0.0451(15) Uani 1 1 d . . .
N19 N 0.4417(6) 0.2151(5) -0.0080(4) 0.064(2) Uani 1 1 d . . .
N20 N 0.5985(6) 0.1853(3) 0.1106(3) 0.0493(16) Uani 1 1 d . . .
N21 N 0.6781(6) 0.1730(3) 0.1733(4) 0.0495(16) Uani 1 1 d . . .
N22 N 0.7821(5) 0.2189(3) 0.2723(3) 0.0460(15) Uani 1 1 d . . .
N23 N 0.8006(5) 0.2750(3) 0.3039(3) 0.0417(14) Uani 1 1 d . . .
N24 N 0.8338(5) 0.3869(4) 0.3622(3) 0.0480(15) Uani 1 1 d . . .
N25 N 0.4285(5) 0.2396(3) 0.1030(4) 0.0504(16) Uani 1 1 d . . .
N26 N 0.4167(6) 0.1836(4) 0.1040(4) 0.0561(18) Uani 1 1 d . . .
N27 N 0.4071(8) 0.1305(4) 0.1053(6) 0.084(3) Uani 1 1 d . . .
N28 N 0.6258(5) 0.3297(3) 0.2922(3) 0.0430(14) Uani 1 1 d . . .
N29 N 0.6629(5) 0.2960(3) 0.3383(4) 0.0482(16) Uani 1 1 d . . .
N30 N 0.6979(7) 0.2631(4) 0.3819(4) 0.067(2) Uani 1 1 d . . .
N31 N 0.3633(5) 0.4403(3) 0.1261(3) 0.0429(14) Uani 1 1 d . . .
N32 N 0.3130(5) 0.4872(3) 0.1032(3) 0.0419(14) Uani 1 1 d . . .
N33 N 0.2667(5) 0.5322(4) 0.0818(3) 0.0524(17) Uani 1 1 d . . .
N34 N 0.6209(6) 0.4008(3) 0.1299(3) 0.0518(17) Uani 1 1 d . . .
N35 N 0.6578(8) 0.4345(4) 0.1119(4) 0.081(3) Uani 1 1 d . . .
N36 N 0.6911(11) 0.4677(5) 0.0940(5) 0.114(5) Uani 1 1 d . . .
N37 N 0.9515(13) -0.0030(7) 0.1003(7) 0.124(5) Uani 1 1 d U . .
N38 N 0.1033(17) 0.2566(11) 0.1884(11) 0.193(6) Uani 1 1 d DU . .
C1 C 0.1205(6) 0.3559(4) 0.0765(4) 0.0462(18) Uani 1 1 d . . .
H1 H 0.1606 0.3306 0.1141 0.055 Uiso 1 1 calc R . .
C2 C 0.0307(6) 0.3730(5) 0.0580(5) 0.056(2) Uani 1 1 d . . .
H2 H 0.0087 0.3597 0.0815 0.068 Uiso 1 1 calc R . .
C3 C -0.0280(6) 0.4108(4) 0.0034(5) 0.056(2) Uani 1 1 d . . .
H3A H -0.0922 0.4232 -0.0121 0.067 Uiso 1 1 calc R . .
C4 C 0.0081(6) 0.4294(4) -0.0271(4) 0.051(2) Uani 1 1 d . . .
H4 H -0.0305 0.4560 -0.0639 0.062 Uiso 1 1 calc R . .
C5 C 0.1014(6) 0.4101(4) -0.0048(4) 0.0453(17) Uani 1 1 d . . .
C6 C 0.1438(6) 0.4314(4) -0.0359(4) 0.0460(18) Uani 1 1 d . . .
C7 C 0.0951(7) 0.4799(5) -0.0875(4) 0.061(2) Uani 1 1 d . . .
H7A H 0.1453 0.5066 -0.0834 0.091 Uiso 1 1 calc R . .
H7B H 0.0522 0.5065 -0.0838 0.091 Uiso 1 1 calc R . .
H7C H 0.0556 0.4586 -0.1294 0.091 Uiso 1 1 calc R . .
C8 C 0.3529(6) 0.3887(4) -0.0177(4) 0.0488(18) Uani 1 1 d . . .
C9 C 0.5251(8) 0.4330(5) -0.0704(5) 0.065(3) Uani 1 1 d . . .
H9A H 0.4567 0.4476 -0.0950 0.098 Uiso 1 1 calc R . .
H9B H 0.5363 0.4160 -0.0998 0.098 Uiso 1 1 calc R . .
H9C H 0.5698 0.4689 -0.0463 0.098 Uiso 1 1 calc R . .
C10 C 0.5441(7) 0.3816(4) -0.0243(4) 0.0490(19) Uani 1 1 d . . .
C11 C 0.6340(7) 0.3442(4) 0.0092(4) 0.052(2) Uani 1 1 d . . .
C12 C 0.7002(7) 0.3495(5) -0.0047(5) 0.061(2) Uani 1 1 d . . .
H12 H 0.6884 0.3800 -0.0353 0.073 Uiso 1 1 calc R . .
C13 C 0.7817(7) 0.3109(6) 0.0254(6) 0.071(3) Uani 1 1 d . . .
H13 H 0.8265 0.3140 0.0160 0.086 Uiso 1 1 calc R . .
C14 C 0.7964(8) 0.2671(6) 0.0701(5) 0.070(3) Uani 1 1 d . . .
H14 H 0.8523 0.2399 0.0922 0.084 Uiso 1 1 calc R . .
C15 C 0.7315(6) 0.2637(4) 0.0818(4) 0.0501(19) Uani 1 1 d . . .
H15A H 0.7430 0.2331 0.1122 0.060 Uiso 1 1 calc R . .
C16 C 0.2860(6) 0.4351(5) 0.2339(4) 0.053(2) Uani 1 1 d . . .
H16 H 0.2913 0.3902 0.2399 0.063 Uiso 1 1 calc R . .
C17 C 0.2057(7) 0.4648(6) 0.2221(5) 0.070(3) Uani 1 1 d . . .
H17 H 0.1558 0.4407 0.2183 0.084 Uiso 1 1 calc R . .
C18 C 0.1988(7) 0.5279(6) 0.2160(6) 0.073(3) Uani 1 1 d . . .
H18 H 0.1440 0.5493 0.2083 0.088 Uiso 1 1 calc R . .
C19 C 0.2708(7) 0.5623(5) 0.2206(5) 0.063(3) Uani 1 1 d . . .
H19 H 0.2669 0.6075 0.2171 0.075 Uiso 1 1 calc R . .
C20 C 0.3491(6) 0.5298(5) 0.2307(4) 0.052(2) Uani 1 1 d . . .
C21 C 0.4268(6) 0.5639(4) 0.2339(4) 0.0466(18) Uani 1 1 d . . .
C22 C 0.4236(8) 0.6344(5) 0.2275(6) 0.068(3) Uani 1 1 d . . .
H22A H 0.4105 0.6537 0.2552 0.101 Uiso 1 1 calc R . .
H22B H 0.3712 0.6463 0.1827 0.101 Uiso 1 1 calc R . .
H22C H 0.4871 0.6498 0.2402 0.101 Uiso 1 1 calc R . .
C23 C 0.6259(5) 0.5145(3) 0.2473(4) 0.0391(15) Uani 1 1 d . . .
C24 C 0.8401(12) 0.5657(6) 0.2310(9) 0.105(5) Uani 1 1 d . . .
H24A H 0.7817 0.5824 0.1901 0.157 Uiso 1 1 calc R . .
H24B H 0.8960 0.5651 0.2301 0.157 Uiso 1 1 calc R . .
H24C H 0.8558 0.5931 0.2662 0.157 Uiso 1 1 calc R . .
C25 C 0.8199(7) 0.4999(5) 0.2409(5) 0.057(2) Uani 1 1 d . . .
C26 C 0.8719(7) 0.4443(5) 0.2388(4) 0.052(2) Uani 1 1 d . . .
C27 C 0.9458(8) 0.4542(5) 0.2342(5) 0.066(3) Uani 1 1 d . . .
H27 H 0.9678 0.4959 0.2348 0.079 Uiso 1 1 calc R . .
C28 C 0.9873(9) 0.4001(6) 0.2285(6) 0.076(3) Uani 1 1 d . . .
H28 H 1.0395 0.4050 0.2260 0.092 Uiso 1 1 calc R . .
C29 C 0.9548(7) 0.3418(5) 0.2265(5) 0.060(2) Uani 1 1 d . . .
H29 H 0.9804 0.3052 0.2202 0.073 Uiso 1 1 calc R . .
C30 C 0.8849(7) 0.3365(4) 0.2338(4) 0.051(2) Uani 1 1 d . . .
H30 H 0.8646 0.2948 0.2350 0.061 Uiso 1 1 calc R . .
C31 C 0.1648(6) 0.2600(4) -0.0685(4) 0.0470(18) Uani 1 1 d . . .
H31 H 0.1813 0.2982 -0.0792 0.056 Uiso 1 1 calc R . .
C32 C 0.1071(8) 0.2167(6) -0.1154(5) 0.070(3) Uani 1 1 d . . .
H32 H 0.0812 0.2255 -0.1584 0.084 Uiso 1 1 calc R . .
C33 C 0.0860(8) 0.1595(5) -0.1002(5) 0.066(3) Uani 1 1 d . . .
H33 H 0.0470 0.1280 -0.1322 0.079 Uiso 1 1 calc R . .
C34 C 0.1227(7) 0.1493(4) -0.0377(5) 0.057(2) Uani 1 1 d . . .
H34 H 0.1093 0.1105 -0.0260 0.068 Uiso 1 1 calc R . .
C35 C 0.1792(6) 0.1959(4) 0.0080(4) 0.0479(18) Uani 1 1 d . . .
C36 C 0.2172(6) 0.1864(4) 0.0754(4) 0.0478(18) Uani 1 1 d . . .
C37 C 0.2026(8) 0.1279(4) 0.0989(5) 0.062(2) Uani 1 1 d . . .
H37A H 0.2660 0.1063 0.1291 0.092 Uiso 1 1 calc R . .
H37B H 0.1571 0.0996 0.0626 0.092 Uiso 1 1 calc R . .
H37C H 0.1749 0.1387 0.1208 0.092 Uiso 1 1 calc R . .
C38 C 0.3640(5) 0.2803(4) 0.2120(4) 0.0405(16) Uani 1 1 d . . .
C39 C 0.5313(9) 0.2743(5) 0.4045(5) 0.067(3) Uani 1 1 d . . .
H39A H 0.4917 0.2389 0.3753 0.100 Uiso 1 1 calc R . .
H39B H 0.5069 0.2863 0.4281 0.100 Uiso 1 1 calc R . .
H39C H 0.6003 0.2610 0.4349 0.100 Uiso 1 1 calc R . .
C40 C 0.5236(6) 0.3289(4) 0.3673(4) 0.0438(17) Uani 1 1 d . . .
C41 C 0.5827(6) 0.3864(4) 0.3991(4) 0.0503(19) Uani 1 1 d . . .
C42 C 0.6365(7) 0.3950(5) 0.4632(4) 0.062(2) Uani 1 1 d . . .
H42 H 0.6377 0.3630 0.4890 0.075 Uiso 1 1 calc R . .
C43 C 0.6913(8) 0.4521(6) 0.4918(5) 0.074(3) Uani 1 1 d . . .
H43 H 0.7290 0.4593 0.5366 0.089 Uiso 1 1 calc R . .
C44 C 0.6880(7) 0.4951(5) 0.4537(4) 0.063(2) Uani 1 1 d . . .
H44 H 0.7239 0.5338 0.4714 0.075 Uiso 1 1 calc R . .
C45 C 0.6337(6) 0.4843(4) 0.3898(4) 0.0501(19) Uani 1 1 d . . .
H45 H 0.6329 0.5161 0.3640 0.060 Uiso 1 1 calc R . .
C46 C 0.3641(7) 0.2284(6) -0.0679(5) 0.067(3) Uani 1 1 d . . .
H46 H 0.3469 0.2721 -0.0783 0.080 Uiso 1 1 calc R . .
C47 C 0.3086(12) 0.1869(9) -0.1142(8) 0.104(5) Uani 1 1 d . . .
H47 H 0.2518 0.2005 -0.1551 0.124 Uiso 1 1 calc R . .
C48 C 0.3332(14) 0.1259(11) -0.1027(8) 0.138(8) Uani 1 1 d . . .
H48 H 0.2963 0.0957 -0.1364 0.165 Uiso 1 1 calc R . .
C49 C 0.4157(13) 0.1051(8) -0.0395(8) 0.109(5) Uani 1 1 d . . .
H49 H 0.4326 0.0614 -0.0296 0.130 Uiso 1 1 calc R . .
C50 C 0.4700(9) 0.1534(7) 0.0071(6) 0.077(3) Uani 1 1 d . . .
C51 C 0.5546(9) 0.1362(5) 0.0725(5) 0.069(3) Uani 1 1 d . . .
C52 C 0.5844(11) 0.0704(6) 0.0946(7) 0.093(4) Uani 1 1 d . . .
H52A H 0.6491 0.0624 0.1056 0.139 Uiso 1 1 calc R . .
H52B H 0.5360 0.0411 0.0605 0.139 Uiso 1 1 calc R . .
H52C H 0.5881 0.0635 0.1326 0.139 Uiso 1 1 calc R . .
C53 C 0.7070(6) 0.2253(4) 0.2095(4) 0.0411(16) Uani 1 1 d . . .
C54 C 0.9164(8) 0.2158(5) 0.4030(5) 0.072(3) Uani 1 1 d . . .
H54A H 0.8687 0.1821 0.3917 0.107 Uiso 1 1 calc R . .
H54B H 0.9561 0.2252 0.4490 0.107 Uiso 1 1 calc R . .
H54C H 0.9596 0.2014 0.3930 0.107 Uiso 1 1 calc R . .
C55 C 0.8634(6) 0.2739(4) 0.3657(4) 0.0455(17) Uani 1 1 d . . .
C56 C 0.8774(6) 0.3344(4) 0.3980(4) 0.0497(19) Uani 1 1 d . . .
C57 C 0.9302(7) 0.3368(6) 0.4646(5) 0.072(3) Uani 1 1 d . . .
H57 H 0.9605 0.2996 0.4902 0.086 Uiso 1 1 calc R . .
C58 C 0.9372(9) 0.3946(7) 0.4921(5) 0.090(4) Uani 1 1 d . . .
H58 H 0.9721 0.3971 0.5372 0.108 Uiso 1 1 calc R . .
C59 C 0.8949(7) 0.4478(6) 0.4558(5) 0.071(3) Uani 1 1 d . . .
H59 H 0.8999 0.4877 0.4746 0.085 Uiso 1 1 calc R . .
C60 C 0.8453(7) 0.4419(4) 0.3917(4) 0.053(2) Uani 1 1 d . . .
H60 H 0.8168 0.4792 0.3661 0.064 Uiso 1 1 calc R . .
C61 C 0.9394(19) 0.0413(13) 0.1093(12) 0.165(7) Uani 1 1 d U . .
C62 C 0.9261(18) 0.1136(12) 0.1162(11) 0.184(8) Uani 1 1 d U . .
H62A H 0.9839 0.1373 0.1277 0.277 Uiso 1 1 calc R . .
H62B H 0.9190 0.1193 0.1499 0.277 Uiso 1 1 calc R . .
H62C H 0.8670 0.1297 0.0754 0.277 Uiso 1 1 calc R . .

loop_
_atom_site_aniso_label
_atom_site_aniso_U_11
_atom_site_aniso_U_22
_atom_site_aniso_U_33
_atom_site_aniso_U_23
_atom_site_aniso_U_13
_atom_site_aniso_U_12
Tb1 0.0407(2) 0.0370(2) 0.03398(19) -0.00004(13) 0.02068(16) -0.00217(14)
Tb2 0.0489(2) 0.0507(2) 0.0406(2) 0.00145(16) 0.02554(19) -0.00157(17)
Tb3 0.03128(18) 0.03493(19) 0.03174(18) 0.00070(12) 0.01562(15) 0.00037(12)
Tb4 0.03815(19) 0.0377(2) 0.03309(19) 0.00265(13) 0.02057(16) 0.00359(13)
O1 0.048(3) 0.048(3) 0.037(3) 0.007(2) 0.026(2) 0.001(2)
O2 0.037(2) 0.032(2) 0.049(3) -0.002(2) 0.028(2) -0.0017(19)
O3 0.042(3) 0.037(3) 0.031(2) 0.0008(19) 0.017(2) -0.008(2)
O4 0.044(3) 0.034(2) 0.034(2) 0.0025(19) 0.021(2) 0.006(2)
O5 0.047(3) 0.064(4) 0.058(4) -0.016(3) 0.024(3) 0.002(3)
O6 0.241(13) 0.210(13) 0.284(17) 0.067(12) 0.193(14) 0.015(11)
O7 0.223(13) 0.193(12) 0.258(15) 0.044(12) 0.200(13) 0.022(11)
O8 0.224(13) 0.188(12) 0.299(16) 0.022(12) 0.202(13) 0.051(10)
O9 0.088(5) 0.049(4) 0.121(7) 0.006(4) 0.075(5) 0.003(4)
O10 0.082(11) 0.062(9) 0.30(3) 0.012(13) 0.061(15) 0.019(8)
O11 0.12(3) 0.066(17) 0.12(3) 0.043(17) 0.03(2) -0.017(16)
N1 0.036(3) 0.047(4) 0.041(3) -0.002(3) 0.018(3) -0.003(3)
N2 0.040(3) 0.045(4) 0.036(3) -0.005(3) 0.018(3) -0.004(3)
N3 0.056(4) 0.051(4) 0.034(3) 0.006(3) 0.023(3) 0.001(3)
N4 0.058(4) 0.055(4) 0.044(4) 0.012(3) 0.032(3) 0.001(3)
N5 0.054(4) 0.046(4) 0.039(3) 0.001(3) 0.027(3) -0.008(3)
N6 0.058(4) 0.054(4) 0.040(4) -0.010(3) 0.029(3) -0.007(3)
N7 0.037(3) 0.050(4) 0.038(3) -0.001(3) 0.017(3) 0.004(3)
N8 0.037(3) 0.037(3) 0.033(3) -0.004(2) 0.017(3) -0.001(2)
N9 0.039(3) 0.040(3) 0.048(4) 0.000(3) 0.025(3) -0.001(3)
N10 0.047(4) 0.038(3) 0.064(5) -0.001(3) 0.034(4) -0.004(3)
N11 0.042(3) 0.037(3) 0.044(3) -0.001(3) 0.026(3) 0.001(3)
N12 0.043(3) 0.051(4) 0.042(3) 0.007(3) 0.025(3) 0.009(3)
N13 0.050(4) 0.048(4) 0.040(3) -0.008(3) 0.024(3) -0.004(3)
N14 0.040(3) 0.043(3) 0.038(3) -0.003(3) 0.021(3) -0.007(3)
N15 0.052(4) 0.044(4) 0.037(3) 0.004(3) 0.024(3) -0.006(3)
N16 0.043(3) 0.050(4) 0.036(3) 0.002(3) 0.021(3) -0.004(3)
N17 0.034(3) 0.049(4) 0.035(3) 0.006(3) 0.021(3) -0.001(3)
N18 0.046(3) 0.044(3) 0.037(3) -0.002(3) 0.022(3) 0.005(3)
N19 0.059(5) 0.087(6) 0.050(4) -0.010(4) 0.035(4) -0.003(4)
N20 0.059(4) 0.048(4) 0.048(4) -0.002(3) 0.037(4) 0.005(3)
N21 0.058(4) 0.042(4) 0.050(4) 0.005(3) 0.035(4) 0.009(3)
N22 0.054(4) 0.042(3) 0.043(3) 0.012(3) 0.030(3) 0.011(3)
N23 0.040(3) 0.041(3) 0.045(3) 0.009(3) 0.027(3) 0.009(3)
N24 0.036(3) 0.058(4) 0.038(3) 0.003(3) 0.017(3) 0.002(3)
N25 0.049(4) 0.039(4) 0.059(4) -0.001(3) 0.031(3) -0.003(3)
N26 0.050(4) 0.045(4) 0.071(5) 0.001(3) 0.036(4) 0.001(3)
N27 0.089(7) 0.041(5) 0.132(9) 0.000(5) 0.073(7) -0.007(4)
N28 0.039(3) 0.044(4) 0.047(4) 0.011(3) 0.027(3) 0.009(3)
N29 0.045(4) 0.049(4) 0.058(4) 0.011(3) 0.036(3) 0.009(3)
N30 0.066(5) 0.073(6) 0.071(5) 0.029(5) 0.046(5) 0.019(4)
N31 0.043(3) 0.038(3) 0.034(3) 0.001(2) 0.017(3) 0.004(3)
N32 0.040(3) 0.037(3) 0.036(3) -0.002(3) 0.017(3) 0.000(3)
N33 0.048(4) 0.049(4) 0.044(4) 0.005(3) 0.021(3) 0.009(3)
N34 0.063(4) 0.042(4) 0.038(3) 0.008(3) 0.024(3) -0.001(3)
N35 0.102(7) 0.054(5) 0.044(4) -0.001(4) 0.023(5) -0.007(5)
N36 0.190(13) 0.082(7) 0.065(6) -0.001(5) 0.077(8) -0.070(8)
N37 0.141(10) 0.092(9) 0.097(8) 0.016(8) 0.053(7) 0.020(9)
N38 0.224(12) 0.192(11) 0.276(15) 0.055(11) 0.211(13) 0.027(10)
C1 0.034(4) 0.048(4) 0.046(4) -0.002(3) 0.020(3) -0.010(3)
C2 0.042(4) 0.059(5) 0.058(5) -0.006(4) 0.027(4) 0.000(4)
C3 0.037(4) 0.055(5) 0.063(5) -0.010(4) 0.025(4) -0.001(4)
C4 0.045(4) 0.042(4) 0.049(5) -0.009(3) 0.020(4) 0.006(3)
C5 0.036(4) 0.042(4) 0.041(4) -0.006(3) 0.015(3) -0.001(3)
C6 0.043(4) 0.048(4) 0.031(4) -0.005(3) 0.015(3) -0.004(3)
C7 0.053(5) 0.080(7) 0.041(4) 0.011(4) 0.025(4) 0.020(5)
C8 0.048(4) 0.054(5) 0.031(4) -0.001(3) 0.017(3) -0.005(4)
C9 0.076(6) 0.073(6) 0.058(6) 0.020(5) 0.047(5) 0.005(5)
C10 0.059(5) 0.053(5) 0.038(4) -0.004(3) 0.032(4) -0.010(4)
C11 0.060(5) 0.054(5) 0.045(4) -0.009(4) 0.034(4) -0.014(4)
C12 0.065(6) 0.065(6) 0.062(6) -0.002(4) 0.044(5) -0.014(5)
C13 0.051(5) 0.092(8) 0.077(7) -0.002(6) 0.042(5) -0.007(5)
C14 0.055(5) 0.080(7) 0.067(6) 0.004(5) 0.034(5) 0.003(5)
C15 0.047(4) 0.055(5) 0.041(4) 0.004(4) 0.024(4) 0.004(4)
C16 0.043(4) 0.061(5) 0.051(5) 0.007(4) 0.028(4) -0.005(4)
C17 0.043(5) 0.096(9) 0.072(7) 0.000(6) 0.036(5) 0.000(5)
C18 0.044(5) 0.089(8) 0.080(7) -0.017(6) 0.035(5) 0.007(5)
C19 0.045(5) 0.062(6) 0.061(5) -0.018(4) 0.023(4) 0.012(4)
C20 0.039(4) 0.065(5) 0.038(4) -0.010(4) 0.017(3) 0.007(4)
C21 0.044(4) 0.045(4) 0.042(4) -0.008(3) 0.022(3) 0.005(3)
C22 0.055(5) 0.048(5) 0.089(8) -0.008(5) 0.039(5) 0.005(4)
C23 0.039(4) 0.032(3) 0.042(4) -0.001(3) 0.024(3) -0.004(3)
C24 0.120(11) 0.062(7) 0.191(17) 0.004(9) 0.125(13) -0.008(7)
C25 0.050(5) 0.051(5) 0.073(6) -0.005(4) 0.039(5) -0.007(4)
C26 0.050(4) 0.058(5) 0.053(5) 0.008(4) 0.034(4) 0.001(4)
C27 0.061(6) 0.070(6) 0.081(7) 0.023(5) 0.052(6) 0.012(5)
C28 0.069(7) 0.102(9) 0.086(8) 0.014(7) 0.062(7) 0.010(6)
C29 0.060(5) 0.081(7) 0.057(5) 0.020(5) 0.044(5) 0.018(5)
C30 0.057(5) 0.054(5) 0.051(5) 0.012(4) 0.038(4) 0.016(4)
C31 0.045(4) 0.047(4) 0.044(4) -0.005(3) 0.024(4) -0.008(3)
C32 0.064(6) 0.082(7) 0.042(5) -0.012(5) 0.022(5) -0.016(5)
C33 0.059(5) 0.060(6) 0.053(5) -0.015(4) 0.022(5) -0.018(5)
C34 0.055(5) 0.045(5) 0.062(5) -0.010(4) 0.033(5) -0.013(4)
C35 0.037(4) 0.055(5) 0.040(4) -0.003(3) 0.018(3) -0.001(3)
C36 0.036(4) 0.046(4) 0.048(4) -0.004(3) 0.020(3) -0.005(3)
C37 0.064(6) 0.043(5) 0.053(5) -0.003(4) 0.024(4) -0.015(4)
C38 0.035(3) 0.037(4) 0.043(4) -0.001(3) 0.021(3) -0.003(3)
C39 0.087(7) 0.069(6) 0.045(5) 0.013(4) 0.041(5) -0.001(5)
C40 0.039(4) 0.055(5) 0.032(4) 0.005(3) 0.019(3) 0.001(3)
C41 0.049(4) 0.057(5) 0.040(4) 0.002(4) 0.025(4) 0.005(4)
C42 0.062(6) 0.076(6) 0.037(4) -0.003(4) 0.024(4) -0.014(5)
C43 0.069(6) 0.090(8) 0.035(5) -0.005(5) 0.018(5) -0.003(6)
C44 0.058(5) 0.063(6) 0.043(5) -0.014(4) 0.019(4) -0.006(4)
C45 0.055(5) 0.047(4) 0.040(4) -0.005(3) 0.025(4) -0.003(4)
C46 0.049(5) 0.093(8) 0.054(5) -0.010(5) 0.029(5) -0.013(5)
C47 0.089(10) 0.125(13) 0.094(10) -0.034(10) 0.056(9) -0.007(9)
C48 0.118(14) 0.17(2) 0.088(11) -0.082(13) 0.047(10) -0.053(14)
C49 0.117(12) 0.103(11) 0.106(11) -0.052(9) 0.069(10) -0.039(9)
C50 0.082(7) 0.097(9) 0.062(6) -0.033(6) 0.049(6) -0.025(7)
C51 0.083(7) 0.063(6) 0.070(7) -0.023(5) 0.052(6) 0.001(5)
C52 0.124(11) 0.053(6) 0.091(9) -0.021(6) 0.061(9) -0.008(7)
C53 0.043(4) 0.038(4) 0.048(4) 0.005(3) 0.031(4) 0.004(3)
C54 0.068(6) 0.066(6) 0.060(6) 0.025(5) 0.029(5) 0.020(5)
C55 0.042(4) 0.052(5) 0.043(4) 0.009(3) 0.027(4) 0.007(3)
C56 0.039(4) 0.060(5) 0.043(4) 0.002(4) 0.022(4) 0.004(4)
C57 0.051(5) 0.087(8) 0.043(5) 0.007(5) 0.012(4) 0.010(5)
C58 0.068(7) 0.126(11) 0.042(5) -0.018(6) 0.017(5) 0.003(7)
C59 0.053(5) 0.081(7) 0.051(5) -0.014(5) 0.018(5) 0.007(5)
C60 0.049(5) 0.051(5) 0.046(4) -0.006(4) 0.023(4) -0.002(4)
C61 0.152(10) 0.137(11) 0.120(9) 0.005(10) 0.041(8) 0.012(11)
C62 0.158(12) 0.162(13) 0.139(11) 0.001(12) 0.045(10) 0.013(12)

loop_
_atom_type_symbol
_atom_type_description
_atom_type_scat_dispersion_real
_atom_type_scat_dispersion_imag
_atom_type_scat_source
C C 0.0033 0.0016 'International Tables Vol C Tables 4.2.6.8 and 6.1.1.4'
H H 0.0000 0.0000 'International Tables Vol C Tables 4.2.6.8 and 6.1.1.4'
N N 0.0061 0.0033 'International Tables Vol C Tables 4.2.6.8 and 6.1.1.4'
O O 0.0106 0.0060 'International Tables Vol C Tables 4.2.6.8 and 6.1.1.4'
Tb Tb -0.1723 4.1537 'International Tables Vol C Tables 4.2.6.8 and 6.1.1.4'

loop_
_geom_angle_atom_site_label_1
_geom_angle_atom_site_label_2
_geom_angle_atom_site_label_3
_geom_angle
O3 Tb1 O1 143.50(19)
O3 Tb1 N25 93.1(2)
O1 Tb1 N25 71.4(2)
O3 Tb1 N31 70.58(19)
O1 Tb1 N31 94.6(2)
N25 Tb1 N31 131.2(2)
O3 Tb1 N2 136.8(2)
O1 Tb1 N2 62.8(2)
N25 Tb1 N2 129.4(2)
N31 Tb1 N2 74.6(2)
O3 Tb1 N14 62.48(19)
O1 Tb1 N14 135.7(2)
N25 Tb1 N14 72.5(2)
N31 Tb1 N14 128.8(2)
N2 Tb1 N14 130.4(2)
O3 Tb1 N1 85.3(2)
O1 Tb1 N1 125.1(2)
N25 Tb1 N1 148.6(2)
N31 Tb1 N1 77.7(2)
N2 Tb1 N1 62.7(2)
N14 Tb1 N1 79.2(2)
O3 Tb1 N13 123.4(2)
O1 Tb1 N13 86.2(2)
N25 Tb1 N13 77.3(2)
N31 Tb1 N13 150.1(2)
N2 Tb1 N13 79.4(2)
N14 Tb1 N13 61.4(2)
N1 Tb1 N13 77.5(2)
O3 Tb1 O5 71.6(2)
O1 Tb1 O5 72.0(2)
N25 Tb1 O5 66.7(2)
N31 Tb1 O5 64.5(2)
N2 Tb1 O5 114.6(2)
N14 Tb1 O5 115.0(2)
N1 Tb1 O5 140.3(2)
N13 Tb1 O5 142.1(2)
O3 Tb1 Tb2 112.01(13)
O1 Tb1 Tb2 36.04(13)
N25 Tb1 Tb2 42.55(17)
N31 Tb1 Tb2 100.28(16)
N2 Tb1 Tb2 98.46(16)
N14 Tb1 Tb2 115.01(16)
N1 Tb1 Tb2 161.09(16)
N13 Tb1 Tb2 97.77(16)
O5 Tb1 Tb2 47.18(15)
O3 Tb1 Tb3 37.26(12)
O1 Tb1 Tb3 110.49(14)
N25 Tb1 Tb3 97.82(17)
N31 Tb1 Tb3 42.44(14)
N2 Tb1 Tb3 116.88(14)
N14 Tb1 Tb3 98.96(14)
N1 Tb1 Tb3 99.57(15)
N13 Tb1 Tb3 160.38(16)
O5 Tb1 Tb3 43.62(15)
Tb2 Tb1 Tb3 90.781(16)
O4 Tb2 O1 140.51(19)
O4 Tb2 N34 71.5(2)
O1 Tb2 N34 93.2(2)
O4 Tb2 N25 89.3(2)
O1 Tb2 N25 71.1(2)
N34 Tb2 N25 127.4(2)
O4 Tb2 N5 137.8(2)
O1 Tb2 N5 63.6(2)
N34 Tb2 N5 73.5(2)
N25 Tb2 N5 131.3(2)
O4 Tb2 N20 63.2(2)
O1 Tb2 N20 136.0(2)
N34 Tb2 N20 129.7(2)
N25 Tb2 N20 74.1(2)
N5 Tb2 N20 130.6(2)
O4 Tb2 N19 126.3(2)
O1 Tb2 N19 83.0(2)
N34 Tb2 N19 153.4(3)
N25 Tb2 N19 76.3(3)
N5 Tb2 N19 81.4(3)
N20 Tb2 N19 63.1(3)
O4 Tb2 N6 87.4(2)
O1 Tb2 N6 125.7(2)
N34 Tb2 N6 77.7(2)
N25 Tb2 N6 151.8(2)
N5 Tb2 N6 62.5(2)
N20 Tb2 N6 79.4(2)
N19 Tb2 N6 83.2(2)
O4 Tb2 O5 70.52(18)
O1 Tb2 O5 70.09(19)
N34 Tb2 O5 63.6(2)
N25 Tb2 O5 63.9(2)
N5 Tb2 O5 113.0(2)
N20 Tb2 O5 116.4(2)
N19 Tb2 O5 137.1(2)
N6 Tb2 O5 139.6(2)
O4 Tb2 Tb4 36.32(12)
O1 Tb2 Tb4 110.02(14)
N34 Tb2 Tb4 41.97(16)
N25 Tb2 Tb4 95.59(17)
N5 Tb2 Tb4 115.42(15)
N20 Tb2 Tb4 99.28(16)
N19 Tb2 Tb4 161.9(2)
N6 Tb2 Tb4 98.17(15)
O5 Tb2 Tb4 44.88(13)
O4 Tb2 Tb1 107.49(13)
O1 Tb2 Tb1 36.90(13)
N34 Tb2 Tb1 97.62(19)
N25 Tb2 Tb1 41.39(16)
N5 Tb2 Tb1 99.85(17)
N20 Tb2 Tb1 115.53(17)
N19 Tb2 Tb1 94.94(19)
N6 Tb2 Tb1 162.31(17)
O5 Tb2 Tb1 44.22(13)
Tb4 Tb2 Tb1 89.038(17)
O2 Tb3 O3 142.78(19)
O2 Tb3 N28 70.5(2)
O3 Tb3 N28 93.3(2)
O2 Tb3 N8 62.93(19)
O3 Tb3 N8 136.63(19)
N28 Tb3 N8 129.1(2)
O2 Tb3 N7 125.9(2)
O3 Tb3 N7 84.2(2)
N28 Tb3 N7 151.1(2)
N8 Tb3 N7 63.3(2)
O2 Tb3 N31 95.2(2)
O3 Tb3 N31 69.75(19)
N28 Tb3 N31 130.8(2)
N8 Tb3 N31 74.5(2)
N7 Tb3 N31 75.2(2)
O2 Tb3 N17 135.31(19)
O3 Tb3 N17 62.54(19)
N28 Tb3 N17 72.5(2)
N8 Tb3 N17 131.7(2)
N7 Tb3 N17 81.0(2)
N31 Tb3 N17 128.2(2)
O2 Tb3 O5 71.2(2)
O3 Tb3 O5 71.6(2)
N28 Tb3 O5 66.5(2)
N8 Tb3 O5 113.4(2)
N7 Tb3 O5 137.9(2)
N31 Tb3 O5 64.4(2)
N17 Tb3 O5 114.8(2)
O2 Tb3 N18 86.0(2)
O3 Tb3 N18 124.5(2)
N28 Tb3 N18 78.5(2)
N8 Tb3 N18 79.0(2)
N7 Tb3 N18 79.4(2)
N31 Tb3 N18 149.3(2)
N17 Tb3 N18 62.7(2)
O5 Tb3 N18 142.7(2)
O2 Tb3 Tb4 37.34(12)
O3 Tb3 Tb4 109.59(14)
N28 Tb3 Tb4 41.76(15)
N8 Tb3 Tb4 99.62(15)
N7 Tb3 Tb4 162.80(17)
N31 Tb3 Tb4 99.46(16)
N17 Tb3 Tb4 114.14(14)
O5 Tb3 Tb4 44.89(14)
N18 Tb3 Tb4 99.84(16)
O2 Tb3 Tb1 110.33(13)
O3 Tb3 Tb1 36.93(12)
N28 Tb3 Tb1 97.92(16)
N8 Tb3 Tb1 116.11(13)
N7 Tb3 Tb1 97.14(15)
N31 Tb3 Tb1 41.81(15)
N17 Tb3 Tb1 98.69(15)
O5 Tb3 Tb1 44.02(14)
N18 Tb3 Tb1 161.31(16)
Tb4 Tb3 Tb1 88.849(15)
O4 Tb4 O2 142.42(18)
O4 Tb4 N28 93.9(2)
O2 Tb4 N28 70.5(2)
O4 Tb4 N34 71.3(2)
O2 Tb4 N34 93.2(2)
N28 Tb4 N34 131.4(2)
O4 Tb4 N23 62.64(19)
O2 Tb4 N23 138.0(2)
N28 Tb4 N23 75.8(2)
N34 Tb4 N23 128.2(2)
O4 Tb4 N12 85.3(2)
O2 Tb4 N12 124.5(2)
N28 Tb4 N12 151.8(2)
N34 Tb4 N12 75.0(2)
N23 Tb4 N12 78.9(2)
O4 Tb4 N24 126.2(2)
O2 Tb4 N24 84.2(2)
N28 Tb4 N24 76.0(2)
N34 Tb4 N24 149.7(2)
N23 Tb4 N24 63.6(2)
N12 Tb4 N24 81.7(2)
O4 Tb4 N11 137.5(2)
O2 Tb4 N11 62.09(19)
N28 Tb4 N11 127.7(2)
N34 Tb4 N11 73.8(2)
N23 Tb4 N11 129.2(2)
N12 Tb4 N11 62.6(2)
N24 Tb4 N11 78.4(2)
O4 Tb4 O5 72.27(19)
O2 Tb4 O5 70.16(19)
N28 Tb4 O5 66.0(2)
N34 Tb4 O5 65.4(2)
N23 Tb4 O5 117.3(2)
N12 Tb4 O5 138.8(2)
N24 Tb4 O5 139.3(2)
N11 Tb4 O5 113.5(2)
O4 Tb4 Tb2 35.84(12)
O2 Tb4 Tb2 111.67(13)
N28 Tb4 Tb2 100.60(16)
N34 Tb4 Tb2 42.18(17)
N23 Tb4 Tb2 98.34(16)
N12 Tb4 Tb2 95.17(16)
N24 Tb4 Tb2 161.97(17)
N11 Tb4 Tb2 115.97(15)
O5 Tb4 Tb2 47.35(14)
O4 Tb4 Tb3 109.83(13)
O2 Tb4 Tb3 37.04(12)
N28 Tb4 Tb3 42.06(14)
N34 Tb4 Tb3 98.57(19)
N23 Tb4 Tb3 117.75(15)
N12 Tb4 Tb3 161.09(16)
N24 Tb4 Tb3 97.30(16)
N11 Tb4 Tb3 98.65(14)
O5 Tb4 Tb3 43.98(14)
Tb2 Tb4 Tb3 91.308(16)
C8 O1 Tb2 124.0(5)
C8 O1 Tb1 124.6(5)
Tb2 O1 Tb1 107.1(2)
C23 O2 Tb3 123.0(5)
C23 O2 Tb4 127.5(5)
Tb3 O2 Tb4 105.61(19)
C38 O3 Tb1 126.0(5)
C38 O3 Tb3 121.9(4)
Tb1 O3 Tb3 105.8(2)
C53 O4 Tb2 125.8(5)
C53 O4 Tb4 125.4(5)
Tb2 O4 Tb4 107.8(2)
Tb3 O5 Tb1 92.4(2)
Tb3 O5 Tb4 91.13(19)
Tb1 O5 Tb4 174.8(3)
Tb3 O5 Tb2 177.7(3)
Tb1 O5 Tb2 88.60(18)
Tb4 O5 Tb2 87.77(19)
C1 N1 C5 117.1(7)
C1 N1 Tb1 123.4(5)
C5 N1 Tb1 119.6(5)
C6 N2 N3 116.9(7)
C6 N2 Tb1 125.2(6)
N3 N2 Tb1 117.6(5)
C8 N3 N2 113.1(7)
C8 N3 H3 123.5
N2 N3 H3 123.5
C8 N4 N5 112.0(7)
C10 N5 N4 118.0(7)
C10 N5 Tb2 124.7(6)
N4 N5 Tb2 116.4(5)
C15 N6 C11 118.1(8)
C15 N6 Tb2 123.9(6)
C11 N6 Tb2 117.9(6)
C16 N7 C20 116.3(8)
C16 N7 Tb3 122.9(6)
C20 N7 Tb3 120.4(6)
C21 N8 N9 115.2(7)
C21 N8 Tb3 124.6(6)
N9 N8 Tb3 119.5(4)
C23 N9 N8 108.1(6)
C23 N10 N11 115.0(6)
C23 N10 H10 122.5
N11 N10 H10 122.5
C25 N11 N10 119.2(7)
C25 N11 Tb4 123.4(6)
N10 N11 Tb4 116.9(5)
C26 N12 C30 116.9(8)
C26 N12 Tb4 121.0(6)
C30 N12 Tb4 121.9(6)
C35 N13 C31 117.6(7)
C35 N13 Tb1 121.2(5)
C31 N13 Tb1 120.8(5)
C36 N14 N15 116.0(7)
C36 N14 Tb1 126.1(6)
N15 N14 Tb1 116.6(5)
C38 N15 N14 114.4(6)
C38 N15 H15 122.8
N14 N15 H15 122.8
C38 N16 N17 109.5(6)
C40 N17 N16 116.4(6)
C40 N17 Tb3 123.0(5)
N16 N17 Tb3 118.5(4)
C45 N18 C41 117.0(7)
C45 N18 Tb3 123.4(6)
C41 N18 Tb3 119.4(5)
C46 N19 C50 117.8(10)
C46 N19 Tb2 123.8(8)
C50 N19 Tb2 118.2(7)
C51 N20 N21 117.0(8)
C51 N20 Tb2 124.5(7)
N21 N20 Tb2 117.8(5)
C53 N21 N20 111.3(7)
C53 N22 N23 110.9(6)
C55 N23 N22 117.4(6)
C55 N23 Tb4 122.7(5)
N22 N23 Tb4 119.4(5)
C60 N24 C56 118.6(7)
C60 N24 Tb4 121.9(6)
C56 N24 Tb4 117.4(6)
N26 N25 Tb1 130.9(6)
N26 N25 Tb2 129.9(6)
Tb1 N25 Tb2 96.1(2)
N27 N26 N25 178.8(10)
N29 N28 Tb4 128.8(5)
N29 N28 Tb3 132.0(5)
Tb4 N28 Tb3 96.2(2)
N30 N29 N28 179.1(12)
N32 N31 Tb1 128.1(5)
N32 N31 Tb3 130.4(5)
Tb1 N31 Tb3 95.8(2)
N33 N32 N31 178.9(8)
N35 N34 Tb4 126.1(6)
N35 N34 Tb2 127.0(6)
Tb4 N34 Tb2 95.9(2)
N36 N35 N34 178.4(14)
O7 N38 O6 126(2)
O7 N38 O8 99.2(17)
O6 N38 O8 133(2)
N1 C1 C2 125.8(9)
N1 C1 H1 117.1
C2 C1 H1 117.1
C1 C2 C3 117.4(9)
C1 C2 H2 121.3
C3 C2 H2 121.3
C4 C3 C2 118.7(8)
C4 C3 H3A 120.7
C2 C3 H3A 120.7
C3 C4 C5 120.4(9)
C3 C4 H4 119.8
C5 C4 H4 119.8
N1 C5 C4 120.6(8)
N1 C5 C6 117.9(7)
C4 C5 C6 121.5(8)
N2 C6 C5 114.0(7)
N2 C6 C7 123.9(8)
C5 C6 C7 122.1(8)
C6 C7 H7A 109.5
C6 C7 H7B 109.5
H7A C7 H7B 109.5
C6 C7 H7C 109.5
H7A C7 H7C 109.5
H7B C7 H7C 109.5
O1 C8 N4 122.6(8)
O1 C8 N3 119.7(8)
N4 C8 N3 117.6(8)
C10 C9 H9A 109.5
C10 C9 H9B 109.5
H9A C9 H9B 109.5
C10 C9 H9C 109.5
H9A C9 H9C 109.5
H9B C9 H9C 109.5
N5 C10 C11 115.4(8)
N5 C10 C9 124.7(9)
C11 C10 C9 119.9(8)
N6 C11 C12 119.6(9)
N6 C11 C10 118.2(8)
C12 C11 C10 122.1(8)
C13 C12 C11 120.6(10)
C13 C12 H12 119.7
C11 C12 H12 119.7
C12 C13 C14 117.7(10)
C12 C13 H13 121.2
C14 C13 H13 121.2
C15 C14 C13 119.7(10)
C15 C14 H14 120.2
C13 C14 H14 120.2
N6 C15 C14 124.3(9)
N6 C15 H15A 117.8
C14 C15 H15A 117.8
N7 C16 C17 124.2(10)
N7 C16 H16 117.9
C17 C16 H16 117.9
C18 C17 C16 118.8(10)
C18 C17 H17 120.6
C16 C17 H17 120.6
C17 C18 C19 120.2(9)
C17 C18 H18 119.9
C19 C18 H18 119.9
C18 C19 C20 118.6(10)
C18 C19 H19 120.7
C20 C19 H19 120.7
N7 C20 C19 121.8(9)
N7 C20 C21 117.1(7)
C19 C20 C21 121.1(9)
N8 C21 C20 113.9(7)
N8 C21 C22 125.5(8)
C20 C21 C22 120.6(8)
C21 C22 H22A 109.5
C21 C22 H22B 109.5
H22A C22 H22B 109.5
C21 C22 H22C 109.5
H22A C22 H22C 109.5
H22B C22 H22C 109.5
O2 C23 N9 125.3(7)
O2 C23 N10 117.0(7)
N9 C23 N10 117.7(7)
C25 C24 H24A 109.5
C25 C24 H24B 109.5
H24A C24 H24B 109.5
C25 C24 H24C 109.5
H24A C24 H24C 109.5
H24B C24 H24C 109.5
N11 C25 C24 123.8(9)
N11 C25 C26 115.4(8)
C24 C25 C26 120.5(9)
N12 C26 C27 122.6(9)
N12 C26 C25 117.4(8)
C27 C26 C25 119.9(9)
C26 C27 C28 117.0(10)
C26 C27 H27 121.5
C28 C27 H27 121.5
C29 C28 C27 121.1(9)
C29 C28 H28 119.4
C27 C28 H28 119.4
C28 C29 C30 117.7(10)
C28 C29 H29 121.1
C30 C29 H29 121.1
C29 C30 N12 124.5(9)
C29 C30 H30 117.8
N12 C30 H30 117.8
C32 C31 N13 122.8(9)
C32 C31 H31 118.6
N13 C31 H31 118.6
C31 C32 C33 119.4(10)
C31 C32 H32 120.3
C33 C32 H32 120.3
C34 C33 C32 118.5(9)
C34 C33 H33 120.8
C32 C33 H33 120.8
C33 C34 C35 119.7(9)
C33 C34 H34 120.1
C35 C34 H34 120.1
N13 C35 C34 122.0(8)
N13 C35 C36 117.6(7)
C34 C35 C36 120.4(8)
N14 C36 C37 123.9(8)
N14 C36 C35 112.2(7)
C37 C36 C35 123.9(8)
C36 C37 H37A 109.5
C36 C37 H37B 109.5
H37A C37 H37B 109.5
C36 C37 H37C 109.5
H37A C37 H37C 109.5
H37B C37 H37C 109.5
O3 C38 N16 125.1(7)
O3 C38 N15 118.0(7)
N16 C38 N15 117.0(7)
C40 C39 H39A 109.5
C40 C39 H39B 109.5
H39A C39 H39B 109.5
C40 C39 H39C 109.5
H39A C39 H39C 109.5
H39B C39 H39C 109.5
N17 C40 C41 115.9(7)
N17 C40 C39 123.0(8)
C41 C40 C39 121.1(7)
C42 C41 N18 121.4(9)
C42 C41 C40 121.8(8)
N18 C41 C40 116.8(7)
C41 C42 C43 119.7(10)
C41 C42 H42 120.1
C43 C42 H42 120.1
C44 C43 C42 117.8(9)
C44 C43 H43 121.1
C42 C43 H43 121.1
C43 C44 C45 120.5(10)
C43 C44 H44 119.8
C45 C44 H44 119.8
N18 C45 C44 123.6(9)
N18 C45 H45 118.2
C44 C45 H45 118.2
C47 C46 N19 126.3(14)
C47 C46 H46 116.8
N19 C46 H46 116.8
C46 C47 C48 118.7(16)
C46 C47 H47 120.6
C48 C47 H47 120.6
C47 C48 C49 120.4(14)
C47 C48 H48 119.8
C49 C48 H48 119.8
C50 C49 C48 116.4(16)
C50 C49 H49 121.8
C48 C49 H49 121.8
N19 C50 C49 120.3(13)
N19 C50 C51 120.0(9)
C49 C50 C51 119.7(14)
N20 C51 C50 113.5(10)
N20 C51 C52 122.7(11)
C50 C51 C52 123.7(10)
C51 C52 H52A 109.5
C51 C52 H52B 109.5
H52A C52 H52B 109.5
C51 C52 H52C 109.5
H52A C52 H52C 109.5
H52B C52 H52C 109.5
O4 C53 N21 121.7(7)
O4 C53 N22 121.3(7)
N21 C53 N22 117.0(7)
C55 C54 H54A 109.5
C55 C54 H54B 109.5
H54A C54 H54B 109.5
C55 C54 H54C 109.5
H54A C54 H54C 109.5
H54B C54 H54C 109.5
N23 C55 C56 115.6(7)
N23 C55 C54 123.4(9)
C56 C55 C54 120.9(8)
N24 C56 C57 120.5(9)
N24 C56 C55 118.7(7)
C57 C56 C55 120.7(9)
C58 C57 C56 118.2(10)
C58 C57 H57 120.9
C56 C57 H57 120.9
C59 C58 C57 120.9(10)
C59 C58 H58 119.5
C57 C58 H58 119.5
C58 C59 C60 117.5(10)
C58 C59 H59 121.3
C60 C59 H59 121.3
N24 C60 C59 124.2(9)
N24 C60 H60 117.9
C59 C60 H60 117.9
N37 C61 C62 170(4)
C61 C62 H62A 109.5
C61 C62 H62B 109.5
H62A C62 H62B 109.5
C61 C62 H62C 109.5
H62A C62 H62C 109.5
H62B C62 H62C 109.5

loop_
_geom_bond_atom_site_label_1
_geom_bond_atom_site_label_2
_geom_bond_distance
Tb1 O3 2.313(5)
Tb1 O1 2.319(5)
Tb1 N25 2.455(7)
Tb1 N31 2.482(6)
Tb1 N2 2.522(7)
Tb1 N14 2.537(6)
Tb1 N1 2.553(7)
Tb1 N13 2.564(7)
Tb1 O5 2.576(6)
Tb2 O4 2.264(5)
Tb2 O1 2.273(6)
Tb2 N34 2.485(7)
Tb2 N25 2.511(7)
Tb2 N5 2.525(7)
Tb2 N20 2.528(7)
Tb2 N19 2.559(9)
Tb2 N6 2.587(8)
Tb2 O5 2.710(6)
Tb3 O2 2.303(5)
Tb3 O3 2.331(5)
Tb3 N28 2.481(6)
Tb3 N8 2.503(6)
Tb3 N7 2.509(7)
Tb3 N31 2.512(6)
Tb3 N17 2.532(6)
Tb3 O5 2.557(7)
Tb3 N18 2.566(6)
Tb4 O4 2.290(5)
Tb4 O2 2.319(5)
Tb4 N28 2.467(7)
Tb4 N34 2.475(7)
Tb4 N23 2.516(6)
Tb4 N12 2.547(7)
Tb4 N24 2.548(7)
Tb4 N11 2.565(6)
Tb4 O5 2.600(6)
O1 C8 1.286(10)
O2 C23 1.303(9)
O3 C38 1.283(9)
O4 C53 1.292(9)
O6 N38 1.408(16)
O7 N38 1.324(16)
O8 N38 1.455(16)
N1 C1 1.305(11)
N1 C5 1.359(10)
N2 C6 1.298(11)
N2 N3 1.369(10)
N3 C8 1.347(12)
N3 H3 0.8800
N4 C8 1.317(11)
N4 N5 1.383(10)
N5 C10 1.285(11)
N6 C15 1.335(11)
N6 C11 1.369(11)
N7 C16 1.336(11)
N7 C20 1.361(12)
N8 C21 1.305(10)
N8 N9 1.419(9)
N9 C23 1.304(10)
N10 C23 1.357(10)
N10 N11 1.367(9)
N10 H10 0.8800
N11 C25 1.277(11)
N12 C26 1.329(12)
N12 C30 1.351(11)
N13 C35 1.339(11)
N13 C31 1.368(11)
N14 C36 1.314(10)
N14 N15 1.368(9)
N15 C38 1.350(10)
N15 H15 0.8800
N16 C38 1.320(10)
N16 N17 1.381(9)
N17 C40 1.299(10)
N18 C45 1.338(11)
N18 C41 1.365(11)
N19 C46 1.327(13)
N19 C50 1.354(16)
N20 C51 1.308(12)
N20 N21 1.375(10)
N21 C53 1.335(11)
N22 C53 1.342(10)
N22 N23 1.362(10)
N23 C55 1.288(10)
N24 C60 1.337(11)
N24 C56 1.340(11)
N25 N26 1.194(10)
N26 N27 1.130(11)
N28 N29 1.198(9)
N29 N30 1.145(10)
N31 N32 1.200(9)
N32 N33 1.136(9)
N34 N35 1.228(13)
N35 N36 1.174(14)
N37 C61 1.01(3)
C1 C2 1.353(12)
C1 H1 0.9500
C2 C3 1.391(14)
C2 H2 0.9500
C3 C4 1.347(14)
C3 H3A 0.9500
C4 C5 1.391(11)
C4 H4 0.9500
C5 C6 1.471(12)
C6 C7 1.479(12)
C7 H7A 0.9800
C7 H7B 0.9800
C7 H7C 0.9800
C9 C10 1.505(12)
C9 H9A 0.9800
C9 H9B 0.9800
C9 H9C 0.9800
C10 C11 1.452(13)
C11 C12 1.408(13)
C12 C13 1.371(15)
C12 H12 0.9500
C13 C14 1.392(16)
C13 H13 0.9500
C14 C15 1.338(14)
C14 H14 0.9500
C15 H15A 0.9500
C16 C17 1.368(14)
C16 H16 0.9500
C17 C18 1.330(17)
C17 H17 0.9500
C18 C19 1.374(16)
C18 H18 0.9500
C19 C20 1.385(12)
C19 H19 0.9500
C20 C21 1.477(13)
C21 C22 1.486(13)
C22 H22A 0.9800
C22 H22B 0.9800
C22 H22C 0.9800
C24 C25 1.487(15)
C24 H24A 0.9800
C24 H24B 0.9800
C24 H24C 0.9800
C25 C26 1.493(13)
C26 C27 1.373(13)
C27 C28 1.398(16)
C27 H27 0.9500
C28 C29 1.334(17)
C28 H28 0.9500
C29 C30 1.340(13)
C29 H29 0.9500
C30 H30 0.9500
C31 C32 1.354(13)
C31 H31 0.9500
C32 C33 1.383(15)
C32 H32 0.9500
C33 C34 1.377(14)
C33 H33 0.9500
C34 C35 1.382(12)
C34 H34 0.9500
C35 C36 1.487(12)
C36 C37 1.466(12)
C37 H37A 0.9800
C37 H37B 0.9800
C37 H37C 0.9800
C39 C40 1.464(12)
C39 H39A 0.9800
C39 H39B 0.9800
C39 H39C 0.9800
C40 C41 1.463(12)
C41 C42 1.352(12)
C42 C43 1.420(15)
C42 H42 0.9500
C43 C44 1.327(16)
C43 H43 0.9500
C44 C45 1.356(12)
C44 H44 0.9500
C45 H45 0.9500
C46 C47 1.314(18)
C46 H46 0.9500
C47 C48 1.32(3)
C47 H47 0.9500
C48 C49 1.44(3)
C48 H48 0.9500
C49 C50 1.412(16)
C49 H49 0.9500
C50 C51 1.462(17)
C51 C52 1.463(17)
C52 H52A 0.9800
C52 H52B 0.9800
C52 H52C 0.9800
C54 C55 1.477(12)
C54 H54A 0.9800
C54 H54B 0.9800
C54 H54C 0.9800
C55 C56 1.465(12)
C56 C57 1.398(13)
C57 C58 1.383(18)
C57 H57 0.9500
C58 C59 1.354(18)
C58 H58 0.9500
C59 C60 1.355(13)
C59 H59 0.9500
C60 H60 0.9500
C61 C62 1.56(3)
C62 H62A 0.9800
C62 H62B 0.9800
C62 H62C 0.9800
